data_2201903
loop_
_publ_author_name
'Anwar Usman'
'Hoong-Kun Fun'
'Nemai C. Ganguly'
'Mrityunjoy Datta'
'Kumaresh Ghosh'

_publ_section_title
;
 2-(2-Hydroxyphenyl)-1,3-dithiane
;
_journal_issue 6
_journal_name_full 'Acta Crystallographica Section E'
_journal_page_first o773
_journal_page_last o775
_journal_paper_doi 10.1107/S1600536803009401
_journal_volume 59
_journal_year 2003
_chemical_formula_iupac 'C10 H12 O S2'
_chemical_formula_moiety 'C10 H12 O S2'
_chemical_formula_sum 'C10 H12 O S2'
_chemical_formula_weight 212.32
_chemical_name_systematic
;
2-(2-hydroxyphenyl)-1,3-dithiane
;
_space_group_IT_number 61
_symmetry_cell_setting orthorhombic
_symmetry_space_group_name_Hall '-P 2ac 2ab'
_symmetry_space_group_name_H-M 'P b c a'
_atom_sites_solution_hydrogens geom
_atom_sites_solution_primary direct
_atom_sites_solution_secondary difmap
_audit_creation_method SHELXL-97
_cell_angle_alpha 90.00
_cell_angle_beta 90.00
_cell_angle_gamma 90.00
_cell_formula_units_Z 8
_cell_length_a 10.4039(7)
_cell_length_b 11.0435(8)
_cell_length_c 17.7471(12)
_cell_measurement_reflns_used 4761
_cell_measurement_temperature 293(2)
_cell_measurement_theta_max 28.32
_cell_measurement_theta_min 2.30
_cell_volume 2039.1(2)
_computing_cell_refinement 'SAINT (Siemens, 1996)'
_computing_data_collection 'SMART (Siemens, 1996)'
_computing_data_reduction SAINT
_computing_molecular_graphics SHELXTL
_computing_publication_material
;
SHELXTL, PARST (Nardelli, 1995) and PLATON (Spek, 2003)
;
_computing_structure_refinement SHELXTL
_computing_structure_solution 'SHELXTL (Sheldrick, 1997)'
_diffrn_ambient_temperature 293(2)
_diffrn_detector_area_resol_mean 8.33
_diffrn_measured_fraction_theta_full 0.995
_diffrn_measured_fraction_theta_max 0.995
_diffrn_measurement_device_type 'Siemens SMART CCD area-detector'
_diffrn_measurement_method \w
_diffrn_radiation_monochromator graphite
_diffrn_radiation_source 'fine-focus sealed tube'
_diffrn_radiation_type MoK\a
_diffrn_radiation_wavelength 0.71073
_diffrn_reflns_av_R_equivalents 0.0343
_diffrn_reflns_av_sigmaI/netI 0.0292
_diffrn_reflns_limit_h_max 11
_diffrn_reflns_limit_h_min -13
_diffrn_reflns_limit_k_max 14
_diffrn_reflns_limit_k_min -14
_diffrn_reflns_limit_l_max 19
_diffrn_reflns_limit_l_min -23
_diffrn_reflns_number 10961
_diffrn_reflns_theta_full 28.29
_diffrn_reflns_theta_max 28.29
_diffrn_reflns_theta_min 2.30
_diffrn_standards_decay_% negligible
_diffrn_standards_interval_time none
_diffrn_standards_number 0
_exptl_absorpt_coefficient_mu 0.478
_exptl_absorpt_correction_T_max 0.8939
_exptl_absorpt_correction_T_min 0.8100
_exptl_absorpt_correction_type multi-scan
_exptl_absorpt_process_details '(SADABS; Sheldrick, 1996)'
_exptl_crystal_colour colorless
_exptl_crystal_density_diffrn 1.383
_exptl_crystal_density_method 'not measured'
_exptl_crystal_description block
_exptl_crystal_F_000 896
_exptl_crystal_size_max 0.46
_exptl_crystal_size_mid 0.40
_exptl_crystal_size_min 0.24
_refine_diff_density_max 0.550
_refine_diff_density_min -0.262
_refine_ls_extinction_method none
_refine_ls_goodness_of_fit_ref 1.236
_refine_ls_hydrogen_treatment refall
_refine_ls_matrix_type full
_refine_ls_number_parameters 166
_refine_ls_number_reflns 2524
_refine_ls_number_restraints 0
_refine_ls_restrained_S_all 1.236
_refine_ls_R_factor_all 0.0769
_refine_ls_R_factor_gt 0.0630
_refine_ls_shift/su_max <0.001
_refine_ls_shift/su_mean <0.001
_refine_ls_structure_factor_coef Fsqd
_refine_ls_weighting_details 'calc w = 1/[\s^2^(Fo^2^)+(0.0449P)^2^+2.164P] where P = (Fo^2^+2Fc^2^)/3'
_refine_ls_weighting_scheme calc
_refine_ls_wR_factor_gt 0.1308
_refine_ls_wR_factor_ref 0.1365
_reflns_number_gt 2080
_reflns_number_total 2524
_reflns_threshold_expression I>2\s(I)
_cod_data_source_file ci6223.cif
_cod_data_source_block I
_cod_depositor_comments
;
The following automatic conversions were performed:
'_symmetry_cell_setting' value 'Orthorhombic' changed to 'orthorhombic'
according to '/home/saulius/struct/CIF-dictionaries/cif_core.dic'
dictionary named 'cif_core.dic' version 2.4.1 from 2010-06-29.

Automatic conversion script
Id: cif_fix_enum 1527 2010-12-29 10:47:43Z saulius 

The following automatic conversions were performed:

'_symmetry_cell_setting' value 'Orthorhombic' changed to
'orthorhombic' according to
/home/saulius/struct/CIF-dictionaries/cif_core.dic dictionary named
'cif_core.dic' version 2.4.1 from 2010-06-29.

Automatic conversion script
Id: cif_fix_values 1715 2011-07-08 13:25:40Z adriana 
;
_cod_database_code 2201903
_cod_database_fobs_code 2201903

loop_
_symmetry_equiv_pos_as_xyz
'x, y, z'
'-x+1/2, -y, z+1/2'
'-x, y+1/2, -z+1/2'
'x+1/2, -y+1/2, -z'
'-x, -y, -z'
'x-1/2, y, -z-1/2'
'x, -y-1/2, z-1/2'
'-x-1/2, y-1/2, z'

loop_
_atom_site_label
_atom_site_fract_x
_atom_site_fract_y
_atom_site_fract_z
_atom_site_U_iso_or_equiv
_atom_site_adp_type
_atom_site_calc_flag
_atom_site_refinement_flags
_atom_site_occupancy
_atom_site_disorder_assembly
_atom_site_disorder_group
_atom_site_type_symbol
S1 0.10966(7) 0.79030(7) 0.46299(4) 0.0403(2) Uani d . 1 . . S
S2 0.13055(7) 0.99695(7) 0.35365(5) 0.0413(2) Uani d . 1 . . S
O1 -0.0336(2) 0.6495(2) 0.29253(13) 0.0410(5) Uani d . 1 . . O
C1 -0.1188(2) 0.7343(2) 0.31748(15) 0.0283(5) Uani d . 1 . . C
C2 -0.2502(3) 0.7219(3) 0.30661(17) 0.0348(6) Uani d . 1 . . C
C3 -0.3335(3) 0.8100(3) 0.33361(18) 0.0402(7) Uani d . 1 . . C
C4 -0.2859(3) 0.9099(3) 0.37124(18) 0.0405(7) Uani d . 1 . . C
C5 -0.1547(3) 0.9214(3) 0.38268(17) 0.0350(6) Uani d . 1 . . C
C6 -0.0688(2) 0.8344(2) 0.35539(14) 0.0268(5) Uani d . 1 . . C
C7 0.0734(2) 0.8437(2) 0.36868(14) 0.0262(5) Uani d . 1 . . C
C8 0.2837(3) 0.7982(4) 0.4598(2) 0.0497(8) Uani d . 1 . . C
C9 0.3369(3) 0.9215(3) 0.4407(2) 0.0452(8) Uani d . 1 . . C
C10 0.3011(3) 0.9682(4) 0.3640(2) 0.0459(8) Uani d . 1 . . C
H2 -0.281(3) 0.655(3) 0.2812(16) 0.035(8) Uiso d . 1 . . H
H3 -0.421(4) 0.800(3) 0.3251(19) 0.046(9) Uiso d . 1 . . H
H4 -0.340(4) 0.967(3) 0.388(2) 0.049(10) Uiso d . 1 . . H
H5 -0.123(3) 0.985(3) 0.4076(17) 0.026(7) Uiso d . 1 . . H
H7 0.117(3) 0.796(3) 0.331(2) 0.045(9) Uiso d . 1 . . H
H8A 0.306(4) 0.772(4) 0.512(3) 0.068(12) Uiso d . 1 . . H
H8B 0.309(4) 0.744(4) 0.423(2) 0.058(12) Uiso d . 1 . . H
H9A 0.308(3) 0.985(3) 0.4737(19) 0.043(9) Uiso d . 1 . . H
H9B 0.423(4) 0.916(3) 0.443(2) 0.058(11) Uiso d . 1 . . H
H10A 0.341(4) 1.044(4) 0.351(2) 0.068(12) Uiso d . 1 . . H
H10B 0.322(4) 0.914(3) 0.327(2) 0.053(11) Uiso d . 1 . . H
H11 -0.062(3) 0.603(3) 0.2681(19) 0.036(9) Uiso d . 1 . . H

loop_
_atom_site_aniso_label
_atom_site_aniso_U_11
_atom_site_aniso_U_22
_atom_site_aniso_U_33
_atom_site_aniso_U_12
_atom_site_aniso_U_13
_atom_site_aniso_U_23
S1 0.0288(4) 0.0503(5) 0.0419(4) -0.0060(3) -0.0061(3) 0.0178(3)
S2 0.0372(4) 0.0352(4) 0.0515(5) -0.0111(3) -0.0074(3) 0.0132(3)
O1 0.0274(10) 0.0365(11) 0.0592(14) 0.0010(9) -0.0053(9) -0.0180(11)
C1 0.0253(12) 0.0301(13) 0.0293(13) 0.0013(10) -0.0024(10) 0.0001(10)
C2 0.0268(13) 0.0383(16) 0.0392(15) -0.0050(12) -0.0053(12) -0.0030(12)
C3 0.0226(13) 0.0574(19) 0.0406(16) -0.0015(13) -0.0052(12) 0.0024(14)
C4 0.0326(15) 0.0476(18) 0.0413(16) 0.0126(13) 0.0015(12) -0.0023(14)
C5 0.0325(14) 0.0358(15) 0.0367(15) 0.0025(12) -0.0013(12) -0.0051(12)
C6 0.0243(12) 0.0303(13) 0.0257(12) -0.0012(10) -0.0002(10) 0.0027(10)
C7 0.0240(12) 0.0268(12) 0.0278(12) -0.0037(10) -0.0011(10) -0.0011(10)
C8 0.0283(15) 0.057(2) 0.064(2) 0.0002(14) -0.0109(15) 0.0114(19)
C9 0.0252(14) 0.057(2) 0.0536(19) -0.0070(14) -0.0050(14) -0.0072(16)
C10 0.0315(15) 0.054(2) 0.052(2) -0.0175(14) 0.0040(14) 0.0029(16)

loop_
_atom_type_symbol
_atom_type_description
_atom_type_scat_dispersion_real
_atom_type_scat_dispersion_imag
_atom_type_scat_source
C C 0.0033 0.0016 'International Tables Vol C Tables 4.2.6.8 and 6.1.1.4'
H H 0.0000 0.0000 'International Tables Vol C Tables 4.2.6.8 and 6.1.1.4'
O O 0.0106 0.0060 'International Tables Vol C Tables 4.2.6.8 and 6.1.1.4'
S S 0.1246 0.1234 'International Tables Vol C Tables 4.2.6.8 and 6.1.1.4'

loop_
_geom_angle_atom_site_label_1
_geom_angle_atom_site_label_2
_geom_angle_atom_site_label_3
_geom_angle
_geom_angle_publ_flag
C8 S1 C7 99.4(2) yes
C10 S2 C7 98.2(2) yes
C1 O1 H11 114(3) ?
O1 C1 C2 121.8(2) ?
O1 C1 C6 117.3(2) ?
C2 C1 C6 120.9(2) ?
C1 C2 C3 119.9(3) ?
C1 C2 H2 119.6(19) ?
C3 C2 H2 120.6(19) ?
C4 C3 C2 120.2(3) ?
C4 C3 H3 122(2) ?
C2 C3 H3 118(2) ?
C3 C4 C5 119.8(3) ?
C3 C4 H4 120(2) ?
C5 C4 H4 121(2) ?
C4 C5 C6 121.1(3) ?
C4 C5 H5 120.3(18) ?
C6 C5 H5 118.6(19) ?
C1 C6 C5 118.2(2) ?
C1 C6 C7 119.9(2) ?
C5 C6 C7 121.9(2) ?
C6 C7 S2 111.3(2) yes
C6 C7 S1 109.1(2) yes
S2 C7 S1 111.80(10) yes
C6 C7 H7 108(2) ?
S2 C7 H7 105(2) ?
S1 C7 H7 111(2) ?
C9 C8 S1 114.6(2) ?
C9 C8 H8A 113(2) ?
S1 C8 H8A 101(2) ?
C9 C8 H8B 109(3) ?
S1 C8 H8B 106(2) ?
H8A C8 H8B 114(4) ?
C10 C9 C8 115.0(3) ?
C10 C9 H9A 103(2) ?
C8 C9 H9A 114(2) ?
C10 C9 H9B 108(2) ?
C8 C9 H9B 107(2) ?
H9A C9 H9B 109(3) ?
C9 C10 S2 113.2(2) ?
C9 C10 H10A 114(2) ?
S2 C10 H10A 104(3) ?
C9 C10 H10B 112(2) ?
S2 C10 H10B 106(2) ?
H10A C10 H10B 107(3) ?

loop_
_geom_bond_atom_site_label_1
_geom_bond_atom_site_label_2
_geom_bond_site_symmetry_2
_geom_bond_distance
_geom_bond_publ_flag
S1 C8 . 1.814(3) yes
S1 C7 . 1.814(3) yes
S2 C10 . 1.812(3) yes
S2 C7 . 1.813(3) yes
O1 C1 . 1.364(3) yes
O1 H11 . 0.73(3) ?
C1 C2 . 1.387(4) ?
C1 C6 . 1.394(4) ?
C2 C3 . 1.388(4) ?
C2 H2 . 0.92(3) ?
C3 C4 . 1.381(5) ?
C3 H3 . 0.93(4) ?
C4 C5 . 1.386(4) ?
C4 H4 . 0.89(4) ?
C5 C6 . 1.399(4) ?
C5 H5 . 0.89(3) ?
C6 C7 . 1.502(4) yes
C7 H7 . 0.96(4) ?
C8 C9 . 1.509(5) ?
C8 H8A . 1.00(4) ?
C8 H8B . 0.92(4) ?
C9 C10 . 1.502(5) ?
C9 H9A . 0.96(3) ?
C9 H9B . 0.90(4) ?
C10 H10A . 0.97(5) ?
C10 H10B . 0.92(4) ?

loop_
_geom_hbond_atom_site_label_D
_geom_hbond_atom_site_label_H
_geom_hbond_atom_site_label_A
_geom_hbond_site_symmetry_A
_geom_hbond_distance_DH
_geom_hbond_distance_HA
_geom_hbond_distance_DA
_geom_hbond_angle_DHA
_geom_hbond_publ_flag
C7 H7 O1 1_555 0.96(3) 2.35(3) 2.769(3) 105(2) yes
O1 H11 S2 3_545 0.73(3) 2.56(3) 3.254(2) 159(3) yes
C10 H10A O1 8_665 0.96(4) 2.54(4) 3.387(4) 147(3) yes

loop_
_geom_torsion_atom_site_label_1
_geom_torsion_atom_site_label_2
_geom_torsion_atom_site_label_3
_geom_torsion_atom_site_label_4
_geom_torsion
_geom_torsion_publ_flag
O1 C1 C2 C3 179.4(3) ?
C6 C1 C2 C3 0.1(4) ?
C1 C2 C3 C4 0.0(5) ?
C2 C3 C4 C5 -0.7(5) ?
C3 C4 C5 C6 1.3(5) ?
O1 C1 C6 C5 -178.8(2) ?
C2 C1 C6 C5 0.5(4) ?
O1 C1 C6 C7 -1.4(4) ?
C2 C1 C6 C7 178.0(2) ?
C4 C5 C6 C1 -1.2(4) ?
C4 C5 C6 C7 -178.6(3) ?
C1 C6 C7 S2 139.0(2) y
C5 C6 C7 S2 -43.6(3) y
C1 C6 C7 S1 -97.1(2) y
C5 C6 C7 S1 80.2(3) y
C10 S2 C7 C6 -174.0(2) ?
C10 S2 C7 S1 63.72(18) ?
C8 S1 C7 C6 174.9(2) ?
C8 S1 C7 S2 -61.5(2) ?
C7 S1 C8 C9 56.7(3) ?
S1 C8 C9 C10 -62.6(4) ?
C8 C9 C10 S2 65.5(4) ?
C7 S2 C10 C9 -61.9(3) ?

loop_
_cod_related_entry_id
_cod_related_entry_database
_cod_related_entry_code
1 ChemSpider 9313539
